data_4507577
loop_
_publ_author_name
'Jia, Li-Na'
'Hou, Lei'
'Wei, Lei'
'Jing, Xiao-Jing'
'Liu, Bo'
'Wang, Yao-Yu'
'Shi, Qi-Zhen'

_publ_section_title
;
 Five sra Topological Ln(III)-MOFs Based on Novel Metal-Carboxylate/Cl
 Chain: Structure, Near-Infrared Luminescence and Magnetic Properties
;
_journal_issue 4
_journal_name_full 'Crystal Growth &amp; Design'
_journal_page_first 1570
_journal_paper_doi 10.1021/cg301810y
_journal_volume 13
_journal_year 2013
_chemical_formula_sum 'C17 H15 Cl La N O5'
_chemical_formula_weight 487.66
_chemical_name_systematic
;
 ?
;
_space_group_IT_number 62
_symmetry_cell_setting orthorhombic
_symmetry_space_group_name_Hall '-P 2ac 2n'
_symmetry_space_group_name_H-M 'P n m a'
_atom_sites_solution_hydrogens geom
_atom_sites_solution_primary direct
_atom_sites_solution_secondary difmap
_audit_creation_method SHELXL-97
_cell_angle_alpha 90.00
_cell_angle_beta 90.00
_cell_angle_gamma 90.00
_cell_formula_units_Z 4
_cell_length_a 7.464(2)
_cell_length_b 25.721(7)
_cell_length_c 9.446(3)
_cell_measurement_reflns_used 3549
_cell_measurement_temperature 296(2)
_cell_measurement_theta_max 27.18
_cell_measurement_theta_min 3.19
_cell_volume 1813.5(9)
_computing_structure_refinement 'SHELXL-97 (Sheldrick, 1997)'
_computing_structure_solution 'SHELXS-97 (Sheldrick, 1990)'
_diffrn_ambient_temperature 296(2)
_diffrn_measured_fraction_theta_full 0.987
_diffrn_measured_fraction_theta_max 0.987
_diffrn_radiation_monochromator graphite
_diffrn_radiation_source 'fine-focus sealed tube'
_diffrn_radiation_type MoK\a
_diffrn_radiation_wavelength 0.71073
_diffrn_reflns_av_R_equivalents 0.0372
_diffrn_reflns_av_sigmaI/netI 0.0294
_diffrn_reflns_limit_h_max 8
_diffrn_reflns_limit_h_min -9
_diffrn_reflns_limit_k_max 32
_diffrn_reflns_limit_k_min -31
_diffrn_reflns_limit_l_max 12
_diffrn_reflns_limit_l_min -11
_diffrn_reflns_number 9715
_diffrn_reflns_theta_full 27.00
_diffrn_reflns_theta_max 27.00
_diffrn_reflns_theta_min 2.30
_exptl_absorpt_coefficient_mu 2.529
_exptl_absorpt_correction_T_max 0.7512
_exptl_absorpt_correction_T_min 0.6317
_exptl_absorpt_correction_type multi-scan
_exptl_absorpt_process_details sadabs
_exptl_crystal_colour colorless
_exptl_crystal_density_diffrn 1.786
_exptl_crystal_density_method 'not measured'
_exptl_crystal_description prism
_exptl_crystal_F_000 952
_exptl_crystal_size_max 0.20
_exptl_crystal_size_mid 0.14
_exptl_crystal_size_min 0.12
_refine_diff_density_max 1.544
_refine_diff_density_min -1.476
_refine_diff_density_rms 0.139
_refine_ls_extinction_method none
_refine_ls_goodness_of_fit_ref 1.098
_refine_ls_hydrogen_treatment constr
_refine_ls_matrix_type full
_refine_ls_number_parameters 136
_refine_ls_number_reflns 1999
_refine_ls_number_restraints 0
_refine_ls_restrained_S_all 1.098
_refine_ls_R_factor_all 0.0426
_refine_ls_R_factor_gt 0.0349
_refine_ls_shift/su_max 0.000
_refine_ls_shift/su_mean 0.000
_refine_ls_structure_factor_coef Fsqd
_refine_ls_weighting_details 'calc w=1/[\s^2^(Fo^2^)+(0.0313P)^2^+8.3945P] where P=(Fo^2^+2Fc^2^)/3'
_refine_ls_weighting_scheme calc
_refine_ls_wR_factor_gt 0.0855
_refine_ls_wR_factor_ref 0.0894
_reflns_number_gt 1746
_reflns_number_total 1999
_reflns_threshold_expression >2sigma(I)
_cod_data_source_file cg301810y_si_002.cif
_cod_data_source_block La
_cod_original_cell_volume 1813.5(8)
_cod_original_sg_symbol_H-M Pnma
_cod_database_code 4507577

loop_
_symmetry_equiv_pos_as_xyz
'x, y, z'
'-x+1/2, -y, z+1/2'
'-x, y+1/2, -z'
'x+1/2, -y+1/2, -z+1/2'
'-x, -y, -z'
'x-1/2, y, -z-1/2'
'x, -y-1/2, z'
'-x-1/2, y-1/2, z-1/2'

loop_
_atom_site_label
_atom_site_type_symbol
_atom_site_fract_x
_atom_site_fract_y
_atom_site_fract_z
_atom_site_U_iso_or_equiv
_atom_site_adp_type
_atom_site_occupancy
_atom_site_symmetry_multiplicity
_atom_site_calc_flag
_atom_site_refinement_flags
N1 N 0.8987(17) 0.6777(5) 0.7915(11) 0.045(3) Uani 0.50 1 d P
Cl1 Cl 1.4321(2) 0.7500 1.0366(2) 0.0293(4) Uani 1 2 d S
La1 La 1.09309(5) 0.7500 1.17629(4) 0.01645(14) Uani 1 2 d S
O1 O 0.8007(5) 0.69536(13) 1.1776(4) 0.0254(8) Uani 1 1 d .
O2 O 1.0396(5) 0.65448(16) 1.1058(6) 0.0406(11) Uani 1 1 d .
O3 O 0.9958(10) 0.7500 0.9269(7) 0.0499(18) Uani 1 2 d S
C1 C 0.8754(7) 0.6556(2) 1.1248(7) 0.0266(11) Uani 1 1 d U
C2 C 0.7622(8) 0.6097(2) 1.0878(8) 0.0389(13) Uani 1 1 d U
C3 C 0.5815(8) 0.6127(2) 1.0793(8) 0.0429(15) Uani 1 1 d U
H3A H 0.5248 0.6443 1.0970 0.052 Uiso 1 1 calc R
C4 C 0.4797(9) 0.5696(3) 1.0447(9) 0.0522(17) Uani 1 1 d U
H4A H 0.3559 0.5731 1.0383 0.063 Uiso 1 1 calc R
C5 C 0.5541(9) 0.5230(3) 1.0202(12) 0.065(2) Uani 1 1 d U
C6 C 0.7343(11) 0.5194(3) 1.0420(14) 0.097(2) Uani 1 1 d U
H6A H 0.7891 0.4870 1.0359 0.116 Uiso 1 1 calc R
C7 C 0.8373(11) 0.5622(3) 1.0729(14) 0.093(2) Uani 1 1 d U
H7A H 0.9605 0.5584 1.0837 0.111 Uiso 1 1 calc R
C8 C 0.8757(17) 0.7210(5) 0.8629(12) 0.035(3) Uani 0.50 1 d P
H8A H 0.7552 0.7340 0.8661 0.042 Uiso 0.50 1 d PR
C9 C 0.749(2) 0.6545(7) 0.7156(15) 0.060(5) Uani 0.50 1 d P
H9A H 0.6427 0.6735 0.7396 0.090 Uiso 0.50 1 d PR
H9B H 0.7723 0.6579 0.6160 0.090 Uiso 0.50 1 d PR
H9C H 0.7328 0.6184 0.7386 0.090 Uiso 0.50 1 d PR
C10 C 1.072(3) 0.6544(9) 0.777(2) 0.081(7) Uani 0.50 1 d P
H10A H 1.1546 0.6727 0.8368 0.122 Uiso 0.50 1 d PR
H10B H 1.0701 0.6183 0.8024 0.122 Uiso 0.50 1 d PR
H10C H 1.1096 0.6578 0.6798 0.122 Uiso 0.50 1 d PR

loop_
_atom_site_aniso_label
_atom_site_aniso_U_11
_atom_site_aniso_U_22
_atom_site_aniso_U_33
_atom_site_aniso_U_23
_atom_site_aniso_U_13
_atom_site_aniso_U_12
N1 0.054(7) 0.049(7) 0.030(6) -0.003(5) -0.009(5) -0.006(6)
Cl1 0.0195(9) 0.0395(10) 0.0290(9) 0.000 0.0028(8) 0.000
La1 0.0116(2) 0.0127(2) 0.0250(2) 0.000 -0.00104(17) 0.000
O1 0.0224(18) 0.0152(16) 0.039(2) -0.0083(16) 0.0026(17) -0.0033(14)
O2 0.0201(19) 0.024(2) 0.077(3) -0.020(2) 0.003(2) -0.0010(16)
O3 0.047(4) 0.076(5) 0.027(3) 0.000 -0.004(3) 0.000
C1 0.022(2) 0.016(2) 0.042(3) -0.006(2) -0.004(2) -0.0040(19)
C2 0.025(2) 0.018(2) 0.074(4) -0.015(2) -0.005(3) -0.005(2)
C3 0.027(3) 0.021(2) 0.081(4) -0.019(3) -0.008(3) -0.002(2)
C4 0.025(3) 0.028(3) 0.104(5) -0.023(3) -0.010(3) -0.005(2)
C5 0.028(3) 0.025(3) 0.144(5) -0.034(4) -0.011(4) -0.007(3)
C6 0.040(4) 0.041(3) 0.209(6) -0.047(4) -0.015(5) 0.004(3)
C7 0.034(3) 0.042(4) 0.203(6) -0.045(4) -0.011(4) 0.001(3)
C8 0.035(6) 0.045(7) 0.026(6) -0.003(5) -0.002(5) -0.003(5)
C9 0.078(12) 0.066(10) 0.036(8) -0.003(7) -0.022(8) -0.022(9)
C10 0.077(14) 0.098(15) 0.069(12) -0.045(11) -0.016(10) 0.037(12)

loop_
_atom_type_symbol
_atom_type_description
_atom_type_scat_dispersion_real
_atom_type_scat_dispersion_imag
_atom_type_scat_source
C C 0.0033 0.0016 'International Tables Vol C Tables 4.2.6.8 and 6.1.1.4'
H H 0.0000 0.0000 'International Tables Vol C Tables 4.2.6.8 and 6.1.1.4'
N N 0.0061 0.0033 'International Tables Vol C Tables 4.2.6.8 and 6.1.1.4'
O O 0.0106 0.0060 'International Tables Vol C Tables 4.2.6.8 and 6.1.1.4'
Cl Cl 0.1484 0.1585 'International Tables Vol C Tables 4.2.6.8 and 6.1.1.4'
La La -0.2871 2.4523 'International Tables Vol C Tables 4.2.6.8 and 6.1.1.4'

loop_
_geom_angle_atom_site_label_1
_geom_angle_atom_site_label_2
_geom_angle_atom_site_label_3
_geom_angle
_geom_angle_site_symmetry_1
_geom_angle_site_symmetry_3
C8 N1 C10 121.5(13) . .
C8 N1 C9 120.1(14) . .
C10 N1 C9 118.2(13) . .
La1 Cl1 La1 86.34(6) . 6_658
O3 La1 O1 135.10(14) . 4_567
O3 La1 O1 135.10(14) . 6_658
O1 La1 O1 68.22(16) 4_567 6_658
O3 La1 O2 72.99(12) . 7_575
O1 La1 O2 72.74(14) 4_567 7_575
O1 La1 O2 140.60(14) 6_658 7_575
O3 La1 O2 72.99(12) . .
O1 La1 O2 140.60(13) 4_567 .
O1 La1 O2 72.74(14) 6_658 .
O2 La1 O2 144.9(2) 7_575 .
O3 La1 O1 75.94(17) . .
O1 La1 O1 145.16(7) 4_567 .
O1 La1 O1 102.33(12) 6_658 .
O2 La1 O1 112.78(12) 7_575 .
O2 La1 O1 49.82(12) . .
O3 La1 O1 75.94(17) . 7_575
O1 La1 O1 102.33(12) 4_567 7_575
O1 La1 O1 145.16(7) 6_658 7_575
O2 La1 O1 49.82(12) 7_575 7_575
O2 La1 O1 112.78(12) . 7_575
O1 La1 O1 65.55(16) . 7_575
O3 La1 Cl1 79.58(18) . .
O1 La1 Cl1 72.93(9) 4_567 .
O1 La1 Cl1 72.93(9) 6_658 .
O2 La1 Cl1 91.02(10) 7_575 .
O2 La1 Cl1 91.02(10) . .
O1 La1 Cl1 138.39(8) . .
O1 La1 Cl1 138.39(8) 7_575 .
O3 La1 C1 71.43(15) . .
O1 La1 C1 152.79(15) 4_567 .
O1 La1 C1 88.27(14) 6_658 .
O2 La1 C1 130.87(15) 7_575 .
O2 La1 C1 24.61(13) . .
O1 La1 C1 25.28(13) . .
O1 La1 C1 89.05(13) 7_575 .
Cl1 La1 C1 114.23(11) . .
O3 La1 C1 71.43(15) . 7_575
O1 La1 C1 88.27(14) 4_567 7_575
O1 La1 C1 152.79(15) 6_658 7_575
O2 La1 C1 24.61(13) 7_575 7_575
O2 La1 C1 130.87(15) . 7_575
O1 La1 C1 89.05(13) . 7_575
O1 La1 C1 25.28(13) 7_575 7_575
Cl1 La1 C1 114.23(11) . 7_575
C1 La1 C1 110.1(2) . 7_575
O3 La1 Cl1 138.98(18) . 6_558
O1 La1 Cl1 75.35(10) 4_567 6_558
O1 La1 Cl1 75.35(10) 6_658 6_558
O2 La1 Cl1 99.99(12) 7_575 6_558
O2 La1 Cl1 99.99(12) . 6_558
O1 La1 Cl1 69.81(9) . 6_558
O1 La1 Cl1 69.81(9) 7_575 6_558
Cl1 La1 Cl1 141.44(6) . 6_558
C1 La1 Cl1 85.87(12) . 6_558
C1 La1 Cl1 85.87(12) 7_575 6_558
O3 La1 La1 127.59(17) . 6_658
O1 La1 La1 39.48(8) 4_567 6_658
O1 La1 La1 39.48(8) 6_658 6_658
O2 La1 La1 103.62(10) 7_575 6_658
O2 La1 La1 103.62(10) . 6_658
O1 La1 La1 141.81(9) . 6_658
O1 La1 La1 141.81(9) 7_575 6_658
Cl1 La1 La1 48.01(4) . 6_658
C1 La1 La1 124.85(11) . 6_658
C1 La1 La1 124.85(11) 7_575 6_658
Cl1 La1 La1 93.43(4) 6_558 6_658
C1 O1 La1 160.3(4) . 6_558
C1 O1 La1 93.7(3) . .
La1 O1 La1 102.65(12) 6_558 .
C1 O2 La1 95.4(3) . .
C8 O3 C8 69.2(12) 7_575 .
C8 O3 La1 129.8(6) 7_575 .
C8 O3 La1 129.8(6) . .
O2 C1 O1 120.8(5) . .
O2 C1 C2 120.5(5) . .
O1 C1 C2 118.7(5) . .
O2 C1 La1 60.0(3) . .
O1 C1 La1 61.0(3) . .
C2 C1 La1 175.5(5) . .
C7 C2 C3 117.3(6) . .
C7 C2 C1 120.3(6) . .
C3 C2 C1 122.2(5) . .
C2 C3 C4 121.1(6) . .
C2 C3 H3A 119.5 . .
C4 C3 H3A 119.5 . .
C5 C4 C3 122.0(6) . .
C5 C4 H4A 119.0 . .
C3 C4 H4A 119.0 . .
C4 C5 C6 116.4(6) . .
C4 C5 C5 122.2(8) . 5_667
C6 C5 C5 121.4(8) . 5_667
C5 C6 C7 121.9(8) . .
C5 C6 H6A 119.1 . .
C7 C6 H6A 119.1 . .
C2 C7 C6 121.0(7) . .
C2 C7 H7A 119.5 . .
C6 C7 H7A 119.5 . .
N1 C8 O3 128.9(12) . .
N1 C8 C8 148.0(7) . 7_575
O3 C8 C8 55.4(6) . 7_575
N1 C8 H8A 115.8 . .
O3 C8 H8A 115.3 . .
C8 C8 H8A 69.6 7_575 .
C10 C9 N1 137.7(19) 6_557 .
N1 C9 H9A 108.0 . .
C10 C9 H9B 103.6 6_557 .
N1 C9 H9B 107.9 . .
H9A C9 H9B 109.5 . .
C10 C9 H9C 81.9 6_557 .
N1 C9 H9C 112.5 . .
H9A C9 H9C 109.5 . .
H9B C9 H9C 109.5 . .
C9 C10 N1 154(2) 6_657 .
C9 C10 H10A 47.7 6_657 .
N1 C10 H10A 108.4 . .
C9 C10 H10B 90.2 6_657 .
N1 C10 H10B 111.4 . .
H10A C10 H10B 109.5 . .
C9 C10 H10C 76.3 6_657 .
N1 C10 H10C 108.6 . .
H10A C10 H10C 109.5 . .
H10B C10 H10C 109.5 . .

loop_
_geom_bond_atom_site_label_1
_geom_bond_atom_site_label_2
_geom_bond_distance
_geom_bond_site_symmetry_2
N1 C8 1.313(17) .
N1 C10 1.43(2) .
N1 C9 1.455(18) .
Cl1 La1 2.854(2) .
Cl1 La1 2.967(2) 6_658
La1 O3 2.466(6) .
La1 O1 2.506(4) 4_567
La1 O1 2.506(4) 6_658
La1 O2 2.576(4) 7_575
La1 O2 2.576(4) .
La1 O1 2.596(4) .
La1 O1 2.596(4) 7_575
La1 C1 2.961(5) .
La1 C1 2.961(5) 7_575
La1 Cl1 2.967(2) 6_558
La1 La1 3.9834(10) 6_658
O1 C1 1.267(6) .
O1 La1 2.506(4) 6_558
O2 C1 1.239(6) .
O3 C8 1.313(13) 7_575
O3 C8 1.313(13) .
C1 C2 1.493(7) .
C2 C7 1.352(10) .
C2 C3 1.353(8) .
C3 C4 1.382(8) .
C3 H3A 0.9300 .
C4 C5 1.342(9) .
C4 H4A 0.9300 .
C5 C6 1.364(10) .
C5 C5 1.484(11) 5_667
C6 C7 1.375(11) .
C6 H6A 0.9300 .
C7 H7A 0.9300 .
C8 C8 1.49(3) 7_575
C8 H8A 0.9599 .
C9 C10 1.32(2) 6_557
C9 H9A 0.9600 .
C9 H9B 0.9600 .
C9 H9C 0.9602 .
C10 C9 1.32(2) 6_657
C10 H10A 0.9601 .
C10 H10B 0.9599 .
C10 H10C 0.9600 .
